data_7155270
loop_
_publ_author_name
'De Crescentini, L.'
'Perrulli, F. R.'
'Favi, G.'
'Santeusanio, S.'
'Giorgi, G.'
'Attanasi, O. A.'
'Mantellini, F.'

_publ_section_title
;
 Reactions of 1,2-diaza-1,3-butadienes with propargyl alcohol as an
 approach to novel bi-heterocyclic systems.
;
_journal_issue 37
_journal_name_full 'Organic &amp; biomolecular chemistry'
_journal_page_first 8674
_journal_page_last 8678
_journal_paper_doi 10.1039/c6ob01595f
_journal_volume 14
_journal_year 2016
_chemical_formula_moiety 'C7 H8 N2 O2'
_chemical_formula_sum 'C7 H8 N2 O2'
_chemical_formula_weight 152.15
_chemical_name_systematic
;
9-Methyl-1-oxa-7,8-diazaspiro[4.4]nona-3,8-dien-6-one
;
_space_group_crystal_system monoclinic
_space_group_IT_number 14
_space_group_name_Hall '-P 2yn'
_space_group_name_H-M_alt 'P 1 21/n 1'
_symmetry_space_group_name_Hall '-P 2yn'
_symmetry_space_group_name_H-M 'P 1 21/n 1'
_atom_sites_solution_hydrogens geom
_audit_creation_method SHELXL-2013
_audit_update_record
;
2016-04-15 deposited with the CCDC.
2016-08-25 downloaded from the CCDC.
;
_cell_angle_alpha 90
_cell_angle_beta 93.991(10)
_cell_angle_gamma 90
_cell_formula_units_Z 4
_cell_length_a 6.4408(8)
_cell_length_b 16.415(2)
_cell_length_c 6.8820(7)
_cell_measurement_reflns_used 870
_cell_measurement_temperature 293(2)
_cell_measurement_theta_max 29.0385
_cell_measurement_theta_min 2.4765
_cell_volume 725.84(15)
_computing_cell_refinement
;
CrysAlisPro, Oxford Diffraction Ltd.,
Version 1.171.33.42 (release 29-05-2009 CrysAlis171 .NET)
(compiled May 29 2009,17:40:42)
;
_computing_data_collection
;
CrysAlisPro, Oxford Diffraction Ltd.,
Version 1.171.33.42 (release 29-05-2009 CrysAlis171 .NET)
(compiled May 29 2009,17:40:42)
;
_computing_data_reduction
;
CrysAlisPro, Oxford Diffraction Ltd.,
Version 1.171.33.42 (release 29-05-2009 CrysAlis171 .NET)
(compiled May 29 2009,17:40:42)
;
_computing_molecular_graphics 'Ortep-3 for Windows (Farrugia, 1997)'
_computing_publication_material 'WinGX publication routines (Farrugia, 1999)'
_computing_structure_refinement 'SHELXL-2013 (Sheldrick, 2013)'
_diffrn_ambient_temperature 293(2)
_diffrn_detector_area_resol_mean 16.0827
_diffrn_measured_fraction_theta_full 0.999
_diffrn_measured_fraction_theta_max 0.856
_diffrn_measurement_device_type 'Xcalibur, Sapphire3'
_diffrn_measurement_method '\w scans'
_diffrn_radiation_monochromator graphite
_diffrn_radiation_source 'Enhance (Mo) X-ray Source'
_diffrn_radiation_type MoK\a
_diffrn_radiation_wavelength 0.71073
_diffrn_reflns_av_R_equivalents 0.0206
_diffrn_reflns_av_unetI/netI 0.0427
_diffrn_reflns_Laue_measured_fraction_full 0.999
_diffrn_reflns_Laue_measured_fraction_max 0.856
_diffrn_reflns_limit_h_max 8
_diffrn_reflns_limit_h_min -4
_diffrn_reflns_limit_k_max 21
_diffrn_reflns_limit_k_min -14
_diffrn_reflns_limit_l_max 8
_diffrn_reflns_limit_l_min -8
_diffrn_reflns_number 3007
_diffrn_reflns_point_group_measured_fraction_full 0.999
_diffrn_reflns_point_group_measured_fraction_max 0.856
_diffrn_reflns_theta_full 25.242
_diffrn_reflns_theta_max 29.103
_diffrn_reflns_theta_min 2.482
_exptl_absorpt_coefficient_mu 0.105
_exptl_absorpt_correction_T_max 1.00000
_exptl_absorpt_correction_T_min 0.55864
_exptl_absorpt_correction_type multi-scan
_exptl_absorpt_process_details
;
CrysAlisPro, Agilent Technologies,
Version 1.171.36.21 (release 14-08-2012 CrysAlis171 .NET)
(compiled Sep 14 2012,17:21:16)
Empirical absorption correction using spherical harmonics,
 implemented in SCALE3 ABSPACK scaling algorithm.
;
_exptl_crystal_colour colorless
_exptl_crystal_density_diffrn 1.392
_exptl_crystal_description prism
_exptl_crystal_F_000 320
_exptl_crystal_size_max 0.4
_exptl_crystal_size_mid 0.3
_exptl_crystal_size_min 0.2
_refine_diff_density_max 0.221
_refine_diff_density_min -0.156
_refine_diff_density_rms 0.037
_refine_ls_extinction_coef 0.074(7)
_refine_ls_extinction_expression Fc^*^=kFc[1+0.001xFc^2^\l^3^/sin(2\q)]^-1/4^
_refine_ls_extinction_method SHELXL
_refine_ls_goodness_of_fit_ref 1.038
_refine_ls_hydrogen_treatment constr
_refine_ls_matrix_type full
_refine_ls_number_parameters 102
_refine_ls_number_reflns 1675
_refine_ls_number_restraints 0
_refine_ls_restrained_S_all 1.038
_refine_ls_R_factor_all 0.0724
_refine_ls_R_factor_gt 0.0473
_refine_ls_shift/su_max 0.000
_refine_ls_shift/su_mean 0.000
_refine_ls_structure_factor_coef Fsqd
_refine_ls_weighting_details 'w=1/[\s^2^(Fo^2^)+(0.0394P)^2^+0.1261P] where P=(Fo^2^+2Fc^2^)/3'
_refine_ls_weighting_scheme calc
_refine_ls_wR_factor_gt 0.0968
_refine_ls_wR_factor_ref 0.1132
_reflns_Friedel_coverage 0.000
_reflns_number_gt 1169
_reflns_number_total 1675
_reflns_threshold_expression 'I > 2\s(I)'
_cod_data_source_file c6ob01595f2.cif
_cod_data_source_block spiro
_cod_depositor_comments
;Adding full bibliography for 7155270.cif.

 Adding full bibliography for 7155270.cif.
;
_cod_original_cell_volume 725.85(15)
_cod_database_code 7155270
_shelx_space_group_comment
;
The symmetry employed for this shelxl refinement is uniquely defined
by the following loop, which should always be used as a source of
symmetry information in preference to the above space-group names.
They are only intended as comments.
;

loop_
_space_group_symop_operation_xyz
'x, y, z'
'-x+1/2, y+1/2, -z+1/2'
'-x, -y, -z'
'x-1/2, -y-1/2, z-1/2'

loop_
_atom_site_label
_atom_site_type_symbol
_atom_site_fract_x
_atom_site_fract_y
_atom_site_fract_z
_atom_site_U_iso_or_equiv
_atom_site_adp_type
_atom_site_occupancy
_atom_site_site_symmetry_order
_atom_site_calc_flag
_atom_site_refinement_flags_posn
_atom_site_refinement_flags_adp
O1 O 0.85036(19) 0.21169(7) 0.21470(17) 0.0459(4) Uani 1 1 d . .
O2 O 0.6508(2) 0.08057(9) -0.03901(17) 0.0547(4) Uani 1 1 d . .
N2 N 0.7167(2) 0.04738(10) 0.4625(2) 0.0433(4) Uani 1 1 d . .
N1 N 0.6249(2) 0.03300(10) 0.2727(2) 0.0456(4) Uani 1 1 d . .
H1 H 0.5265 -0.0017 0.2485 0.055 Uiso 1 1 calc R U
C5 C 0.8824(3) 0.12670(10) 0.2400(2) 0.0338(4) Uani 1 1 d . .
C8 C 0.9958(3) 0.12955(12) 0.6152(2) 0.0485(5) Uani 1 1 d . .
H8A H 0.9406 0.1119 0.7342 0.073 Uiso 1 1 calc R U
H8B H 1.0014 0.1880 0.6127 0.073 Uiso 1 1 calc R U
H8C H 1.1335 0.1079 0.6076 0.073 Uiso 1 1 calc R U
C7 C 0.8605(3) 0.10013(11) 0.4477(2) 0.0358(4) Uani 1 1 d . .
C2 C 1.0232(3) 0.24632(14) 0.1220(3) 0.0583(6) Uani 1 1 d . .
H2A H 1.0898 0.2886 0.2026 0.070 Uiso 1 1 calc R U
H2B H 0.9778 0.2694 -0.0036 0.070 Uiso 1 1 calc R U
C4 C 1.0899(3) 0.11005(12) 0.1647(2) 0.0426(5) Uani 1 1 d . .
H4 H 1.1546 0.0594 0.1647 0.051 Uiso 1 1 calc R U
C6 C 0.7047(3) 0.07822(11) 0.1346(2) 0.0379(4) Uani 1 1 d . .
C3 C 1.1670(3) 0.17733(14) 0.0988(3) 0.0528(5) Uani 1 1 d . .
H3 H 1.2949 0.1813 0.0446 0.063 Uiso 1 1 calc R U

loop_
_atom_site_aniso_label
_atom_site_aniso_U_11
_atom_site_aniso_U_22
_atom_site_aniso_U_33
_atom_site_aniso_U_23
_atom_site_aniso_U_13
_atom_site_aniso_U_12
O1 0.0494(8) 0.0335(7) 0.0557(8) 0.0047(6) 0.0090(6) 0.0016(6)
O2 0.0584(9) 0.0659(10) 0.0384(7) 0.0038(6) -0.0081(6) -0.0156(7)
N2 0.0434(8) 0.0478(9) 0.0383(8) 0.0054(7) 0.0004(6) -0.0060(8)
N1 0.0424(8) 0.0501(10) 0.0434(8) 0.0056(7) -0.0037(6) -0.0167(8)
C5 0.0343(9) 0.0316(9) 0.0358(8) -0.0006(7) 0.0035(6) -0.0004(8)
C8 0.0513(11) 0.0536(12) 0.0397(10) -0.0037(8) -0.0028(8) -0.0047(10)
C7 0.0356(9) 0.0364(9) 0.0355(9) 0.0005(7) 0.0041(6) 0.0034(8)
C2 0.0680(14) 0.0487(12) 0.0593(12) 0.0082(10) 0.0117(10) -0.0168(11)
C4 0.0364(9) 0.0518(11) 0.0399(9) -0.0047(8) 0.0043(7) 0.0023(9)
C6 0.0355(9) 0.0409(10) 0.0369(9) 0.0015(7) 0.0000(7) -0.0010(8)
C3 0.0447(11) 0.0690(14) 0.0463(11) -0.0034(10) 0.0137(8) -0.0129(11)

loop_
_atom_type_symbol
_atom_type_description
_atom_type_scat_dispersion_real
_atom_type_scat_dispersion_imag
_atom_type_scat_source
C C 0.0033 0.0016 'International Tables Vol C Tables 4.2.6.8 and 6.1.1.4'
H H 0.0000 0.0000 'International Tables Vol C Tables 4.2.6.8 and 6.1.1.4'
N N 0.0061 0.0033 'International Tables Vol C Tables 4.2.6.8 and 6.1.1.4'
O O 0.0106 0.0060 'International Tables Vol C Tables 4.2.6.8 and 6.1.1.4'

loop_
_geom_angle_atom_site_label_1
_geom_angle_atom_site_label_2
_geom_angle_atom_site_label_3
_geom_angle
C5 O1 C2 109.42(14)
C7 N2 N1 107.38(13)
C6 N1 N2 114.01(14)
C6 N1 H1 123.0
N2 N1 H1 123.0
O1 C5 C4 105.27(14)
O1 C5 C7 112.17(13)
C4 C5 C7 114.86(14)
O1 C5 C6 110.78(13)
C4 C5 C6 113.44(14)
C7 C5 C6 100.50(13)
C7 C8 H8A 109.5
C7 C8 H8B 109.5
H8A C8 H8B 109.5
C7 C8 H8C 109.5
H8A C8 H8C 109.5
H8B C8 H8C 109.5
N2 C7 C8 123.47(15)
N2 C7 C5 112.75(14)
C8 C7 C5 123.74(15)
O1 C2 C3 104.79(16)
O1 C2 H2A 110.8
C3 C2 H2A 110.8
O1 C2 H2B 110.8
C3 C2 H2B 110.8
H2A C2 H2B 108.9
C3 C4 C5 109.71(18)
C3 C4 H4 125.1
C5 C4 H4 125.1
O2 C6 N1 128.04(16)
O2 C6 C5 126.72(15)
N1 C6 C5 105.24(14)
C4 C3 C2 110.76(17)
C4 C3 H3 124.6
C2 C3 H3 124.6

loop_
_geom_bond_atom_site_label_1
_geom_bond_atom_site_label_2
_geom_bond_distance
O1 C5 1.419(2)
O1 C2 1.438(2)
O2 C6 1.2211(19)
N2 C7 1.277(2)
N2 N1 1.4155(19)
N1 C6 1.337(2)
N1 H1 0.8600
C5 C4 1.492(2)
C5 C7 1.511(2)
C5 C6 1.534(2)
C8 C7 1.477(2)
C8 H8A 0.9600
C8 H8B 0.9600
C8 H8C 0.9600
C2 C3 1.478(3)
C2 H2A 0.9700
C2 H2B 0.9700
C4 C3 1.305(3)
C4 H4 0.9300
C3 H3 0.9300

loop_
_geom_torsion_atom_site_label_1
_geom_torsion_atom_site_label_2
_geom_torsion_atom_site_label_3
_geom_torsion_atom_site_label_4
_geom_torsion
C7 N2 N1 C6 -1.9(2)
C2 O1 C5 C4 2.13(17)
C2 O1 C5 C7 127.71(15)
C2 O1 C5 C6 -120.87(15)
N1 N2 C7 C8 -178.53(16)
N1 N2 C7 C5 -0.69(19)
O1 C5 C7 N2 120.27(16)
C4 C5 C7 N2 -119.57(17)
C6 C5 C7 N2 2.54(18)
O1 C5 C7 C8 -61.9(2)
C4 C5 C7 C8 58.3(2)
C6 C5 C7 C8 -179.62(16)
C5 O1 C2 C3 -2.02(19)
O1 C5 C4 C3 -1.44(18)
C7 C5 C4 C3 -125.33(17)
C6 C5 C4 C3 119.85(17)
N2 N1 C6 O2 -177.18(17)
N2 N1 C6 C5 3.44(19)
O1 C5 C6 O2 58.5(2)
C4 C5 C6 O2 -59.7(2)
C7 C5 C6 O2 177.21(18)
O1 C5 C6 N1 -122.15(15)
C4 C5 C6 N1 119.71(16)
C7 C5 C6 N1 -3.41(17)
C5 C4 C3 C2 0.2(2)
O1 C2 C3 C4 1.1(2)
